data_4066470
loop_
_publ_author_name
'Leung, Sammual Yu-Lut'
'Lam, Wai Han'
'Zhu, Nianyong'
'Yam, Vivian Wing-Wah'

_publ_section_title
;
 Synthesis, Structural Characterization, and Photophysical Study of
 Luminescent Face-to-Face Dinuclear Platinum(II) Alkynyl Phosphine
 Complexes and Their Tetranuclear Mixed-Metal
 Platinum(II)&#x2212;Silver(I) and &#x2212;Copper(I) Complexes&#x2020;
;
_journal_issue 21
_journal_name_full Organometallics
_journal_page_first 5558
_journal_paper_doi 10.1021/om100473q
_journal_volume 29
_journal_year 2010
_chemical_formula_moiety 'C98 H94 Cu2 N2 O12 P4 Pt2, 4(C3 H6 O), 2(F6 P)'
_chemical_formula_sum 'C110 H118 Cu2 F12 N2 O16 P6 Pt2'
_chemical_formula_weight 2655.14
_chemical_name_systematic
; 
 ? 
;
_space_group_IT_number 15
_symmetry_cell_setting monoclinic
_symmetry_Int_Tables_number 15
_symmetry_space_group_name_Hall '-C 2yc'
_symmetry_space_group_name_H-M 'C 1 2/c 1'
_atom_sites_solution_hydrogens geom
_atom_sites_solution_primary direct
_atom_sites_solution_secondary difmap
_audit_creation_method SHELXL-97
_cell_angle_alpha 90.00
_cell_angle_beta 102.229(2)
_cell_angle_gamma 90.00
_cell_formula_units_Z 4
_cell_length_a 23.973(3)
_cell_length_b 22.983(2)
_cell_length_c 21.570(2)
_cell_measurement_reflns_used 29412
_cell_measurement_temperature 297(2)
_cell_measurement_theta_max 25.03
_cell_measurement_theta_min 1.77
_cell_volume 11615(2)
_computing_cell_refinement 'SAINT (Bruker AXS Inc, 2006)'
_computing_data_collection 'SMART (Bruker AXS Inc, 1998)'
_computing_data_reduction
;
SAINT (Bruker AXS Inc, 2006) & 
CrystalStructure (Rigaku/MSC and Rigaku Corporation, 2006)
;
_computing_molecular_graphics 'ORTEP-II (Johnson, 1976) & MERCURY (Macrae et al., 2008)'
_computing_publication_material 'SHELX (Sheldrick, 2008)'
_computing_structure_refinement 'SHELXL-97 (Sheldrick, 2008)'
_computing_structure_solution 'SHELXS-97 (Sheldrick, 2008)'
_diffrn_ambient_temperature 297(2)
_diffrn_measured_fraction_theta_full 0.996
_diffrn_measured_fraction_theta_max 0.996
_diffrn_measurement_device_type 'Bruker SMART 1000 CCD'
_diffrn_measurement_method \w
_diffrn_radiation_monochromator graphite
_diffrn_radiation_source 'fine-focus sealed tube'
_diffrn_radiation_type MoK\a
_diffrn_radiation_wavelength 0.71073
_diffrn_reflns_av_R_equivalents 0.0223
_diffrn_reflns_av_sigmaI/netI 0.0255
_diffrn_reflns_limit_h_max 20
_diffrn_reflns_limit_h_min -28
_diffrn_reflns_limit_k_max 27
_diffrn_reflns_limit_k_min -25
_diffrn_reflns_limit_l_max 25
_diffrn_reflns_limit_l_min -25
_diffrn_reflns_number 29002
_diffrn_reflns_theta_full 25.03
_diffrn_reflns_theta_max 25.03
_diffrn_reflns_theta_min 1.77
_diffrn_standards_number 0
_exptl_absorpt_coefficient_mu 2.925
_exptl_absorpt_correction_T_max 0.7204
_exptl_absorpt_correction_T_min 0.4108
_exptl_absorpt_correction_type multi-scan
_exptl_absorpt_process_details 'SADABS (Sheldrick, 1996)'
_exptl_crystal_colour yellow
_exptl_crystal_density_diffrn 1.518
_exptl_crystal_density_method 'not measured'
_exptl_crystal_description block
_exptl_crystal_F_000 5328
_exptl_crystal_size_max 0.37
_exptl_crystal_size_mid 0.28
_exptl_crystal_size_min 0.12
_refine_diff_density_max 1.323
_refine_diff_density_min -1.120
_refine_diff_density_rms 0.107
_refine_ls_extinction_method none
_refine_ls_goodness_of_fit_ref 1.055
_refine_ls_hydrogen_treatment constr
_refine_ls_matrix_type full
_refine_ls_number_parameters 676
_refine_ls_number_reflns 10214
_refine_ls_number_restraints 41
_refine_ls_restrained_S_all 1.066
_refine_ls_R_factor_all 0.0484
_refine_ls_R_factor_gt 0.0358
_refine_ls_shift/su_max 0.001
_refine_ls_shift/su_mean 0.000
_refine_ls_structure_factor_coef Fsqd
_refine_ls_weighting_details 'calc w=1/[\s^2^(Fo^2^)+(0.0645P)^2^+44.0022P] where P=(Fo^2^+2Fc^2^)/3'
_refine_ls_weighting_scheme calc
_refine_ls_wR_factor_gt 0.1005
_refine_ls_wR_factor_ref 0.1109
_reflns_number_gt 8396
_reflns_number_total 10214
_reflns_threshold_expression I>2\s(I)
_cod_data_source_file om100473q_si_006.cif
_cod_data_source_block wt1793w-shelxl
_cod_original_sg_symbol_H-M 'C 2/c'
_cod_database_code 4066470

loop_
_symmetry_equiv_pos_as_xyz
'x, y, z'
'-x, y, -z+1/2'
'x+1/2, y+1/2, z'
'-x+1/2, y+1/2, -z+1/2'
'-x, -y, -z'
'x, -y, z-1/2'
'-x+1/2, -y+1/2, -z'
'x+1/2, -y+1/2, z-1/2'

loop_
_atom_site_label
_atom_site_type_symbol
_atom_site_fract_x
_atom_site_fract_y
_atom_site_fract_z
_atom_site_U_iso_or_equiv
_atom_site_adp_type
_atom_site_occupancy
_atom_site_symmetry_multiplicity
_atom_site_calc_flag
_atom_site_refinement_flags
Pt1 Pt 0.494470(7) 0.228466(7) 0.679146(8) 0.03134(8) Uani 1 1 d .
Cu1 Cu 0.5000 0.36941(4) 0.7500 0.0514(3) Uani 1 2 d S
Cu2 Cu 0.5000 0.08854(4) 0.7500 0.0453(2) Uani 1 2 d S
P1 P 0.39836(5) 0.25150(6) 0.66255(6) 0.0352(3) Uani 1 1 d .
P2 P 0.59118(6) 0.21201(6) 0.69344(6) 0.0354(3) Uani 1 1 d .
P3 P 0.32214(10) 0.20882(15) 0.29265(13) 0.0977(7) Uani 1 1 d .
F1 F 0.2899(4) 0.2704(4) 0.2728(5) 0.1851(14) Uani 1 1 d .
F2 F 0.3779(4) 0.2364(4) 0.2870(5) 0.1851(14) Uani 1 1 d .
F3 F 0.3277(4) 0.2306(4) 0.3621(5) 0.1851(14) Uani 1 1 d .
F4 F 0.3470(4) 0.1516(5) 0.3127(4) 0.1851(14) Uani 1 1 d .
F5 F 0.2600(4) 0.1882(4) 0.2891(4) 0.1851(14) Uani 1 1 d .
F6 F 0.3149(4) 0.1902(4) 0.2219(4) 0.1851(14) Uani 1 1 d .
O1 O 0.5329(2) 0.55160(19) 0.5682(2) 0.0674(12) Uani 1 1 d .
O2 O 0.6466(2) 0.5572(2) 0.5998(2) 0.0733(14) Uani 1 1 d .
O3 O 0.7086(2) 0.4705(2) 0.6616(3) 0.0808(15) Uani 1 1 d .
O4 O 0.4888(2) -0.0913(2) 0.5488(3) 0.102(2) Uani 1 1 d .
O5 O 0.3781(3) -0.1063(2) 0.5141(3) 0.0911(17) Uani 1 1 d .
O6 O 0.3046(2) -0.0272(2) 0.5411(3) 0.0961(19) Uani 1 1 d .
O7 O 0.1539(5) 0.0854(5) 0.9160(6) 0.207(5) Uani 1 1 d .
O8 O 0.0024(11) 0.1704(8) 0.6489(11) 0.348(14) Uani 1 1 d D
N1 N 0.4725(4) 0.4548(3) 0.7336(4) 0.044(2) Uani 0.50 1 d P
N2 N 0.5255(4) 0.0031(4) 0.7481(5) 0.053(3) Uani 0.50 1 d P
C1 C 0.5168(2) 0.3129(2) 0.6804(2) 0.0395(11) Uani 1 1 d .
C2 C 0.5363(2) 0.3606(2) 0.6700(2) 0.0434(12) Uani 1 1 d .
C3 C 0.5644(2) 0.4108(2) 0.6497(2) 0.0433(12) Uani 1 1 d .
C4 C 0.5321(3) 0.4562(2) 0.6171(3) 0.0477(13) Uani 1 1 d .
H4 H 0.4926 0.4537 0.6063 0.057 Uiso 1 1 calc R
C5 C 0.5602(3) 0.5054(2) 0.6009(3) 0.0505(14) Uani 1 1 d .
C6 C 0.6191(3) 0.5090(3) 0.6174(3) 0.0542(15) Uani 1 1 d .
C7 C 0.6507(3) 0.4632(3) 0.6483(3) 0.0562(15) Uani 1 1 d .
C8 C 0.6233(3) 0.4139(3) 0.6645(3) 0.0529(14) Uani 1 1 d .
H8 H 0.6445 0.3830 0.6852 0.063 Uiso 1 1 calc R
C9 C 0.4730(3) 0.5527(3) 0.5549(3) 0.0713(19) Uani 1 1 d .
H9A H 0.4598 0.5877 0.5323 0.086 Uiso 1 1 calc R
H9B H 0.4598 0.5515 0.5938 0.086 Uiso 1 1 calc R
H9C H 0.4586 0.5196 0.5293 0.086 Uiso 1 1 calc R
C10 C 0.6587(5) 0.6007(4) 0.6463(5) 0.123(4) Uani 1 1 d .
H10A H 0.6577 0.6381 0.6262 0.147 Uiso 1 1 calc R
H10B H 0.6960 0.5943 0.6722 0.147 Uiso 1 1 calc R
H10C H 0.6309 0.5996 0.6723 0.147 Uiso 1 1 calc R
C11 C 0.7431(3) 0.4228(3) 0.6880(5) 0.098(3) Uani 1 1 d .
H11A H 0.7825 0.4340 0.6959 0.118 Uiso 1 1 calc R
H11B H 0.7368 0.3908 0.6588 0.118 Uiso 1 1 calc R
H11C H 0.7332 0.4114 0.7271 0.118 Uiso 1 1 calc R
C12 C 0.4749(2) 0.1435(2) 0.6699(2) 0.0362(11) Uani 1 1 d .
C13 C 0.4622(2) 0.0942(2) 0.6512(2) 0.0410(12) Uani 1 1 d .
C14 C 0.4403(2) 0.0423(2) 0.6151(2) 0.0437(12) Uani 1 1 d .
C15 C 0.4778(3) 0.0017(3) 0.5995(3) 0.0522(14) Uani 1 1 d .
H15 H 0.5170 0.0077 0.6113 0.063 Uiso 1 1 calc R
C16 C 0.4563(3) -0.0484(3) 0.5660(3) 0.0617(17) Uani 1 1 d .
C17 C 0.3980(3) -0.0572(3) 0.5481(3) 0.0594(16) Uani 1 1 d .
C18 C 0.3606(3) -0.0157(3) 0.5627(3) 0.0573(16) Uani 1 1 d .
C19 C 0.3823(2) 0.0344(2) 0.5957(3) 0.0496(14) Uani 1 1 d .
H19 H 0.3573 0.0626 0.6046 0.060 Uiso 1 1 calc R
C20 C 0.5475(4) -0.0836(4) 0.5577(5) 0.105(3) Uani 1 1 d .
H20A H 0.5635 -0.1148 0.5376 0.125 Uiso 1 1 calc R
H20B H 0.5642 -0.0834 0.6022 0.125 Uiso 1 1 calc R
H20C H 0.5553 -0.0472 0.5393 0.125 Uiso 1 1 calc R
C21 C 0.3529(5) -0.1488(4) 0.5447(6) 0.131(4) Uani 1 1 d .
H21A H 0.3510 -0.1846 0.5215 0.157 Uiso 1 1 calc R
H21B H 0.3150 -0.1368 0.5469 0.157 Uiso 1 1 calc R
H21C H 0.3752 -0.1544 0.5868 0.157 Uiso 1 1 calc R
C22 C 0.2641(3) 0.0141(4) 0.5445(5) 0.096(3) Uani 1 1 d .
H22A H 0.2268 -0.0019 0.5291 0.115 Uiso 1 1 calc R
H22B H 0.2695 0.0471 0.5191 0.115 Uiso 1 1 calc R
H22C H 0.2677 0.0262 0.5878 0.115 Uiso 1 1 calc R
C23 C 0.5000 0.5016(4) 0.7500 0.088(4) Uani 1 2 d S
C24 C 0.5506(8) 0.5340(11) 0.7676(9) 0.113(6) Uani 0.50 1 d PU
H24A H 0.5424 0.5745 0.7596 0.136 Uiso 0.50 1 calc PR
H24B H 0.5775 0.5213 0.7432 0.136 Uiso 0.50 1 calc PR
H24C H 0.5665 0.5283 0.8119 0.136 Uiso 0.50 1 calc PR
C25 C 0.5000 -0.0475(5) 0.7500 0.086(3) Uani 1 2 d SU
C26 C 0.4483(7) -0.0779(10) 0.7403(8) 0.102(6) Uani 0.50 1 d P
H26A H 0.4556 -0.1180 0.7518 0.123 Uiso 0.50 1 calc PR
H26B H 0.4295 -0.0755 0.6964 0.123 Uiso 0.50 1 calc PR
H26C H 0.4243 -0.0611 0.7660 0.123 Uiso 0.50 1 calc PR
C27 C 0.3695(2) 0.2496(3) 0.7350(2) 0.0411(11) Uani 1 1 d .
H27A H 0.3319 0.2320 0.7239 0.049 Uiso 1 1 calc R
H27B H 0.3641 0.2895 0.7469 0.049 Uiso 1 1 calc R
C28 C 0.3818(2) 0.3250(2) 0.6315(3) 0.0441(12) Uani 1 1 d .
C29 C 0.3511(3) 0.3657(3) 0.6573(3) 0.0631(17) Uani 1 1 d .
H29 H 0.3379 0.3567 0.6937 0.076 Uiso 1 1 calc R
C30 C 0.3396(4) 0.4205(3) 0.6291(5) 0.086(2) Uani 1 1 d .
H30 H 0.3188 0.4479 0.6465 0.103 Uiso 1 1 calc R
C31 C 0.3592(3) 0.4331(3) 0.5757(5) 0.084(3) Uani 1 1 d .
H31 H 0.3527 0.4699 0.5577 0.101 Uiso 1 1 calc R
C32 C 0.3877(3) 0.3938(3) 0.5487(4) 0.075(2) Uani 1 1 d .
H32 H 0.3994 0.4031 0.5114 0.090 Uiso 1 1 calc R
C33 C 0.4000(3) 0.3387(3) 0.5761(3) 0.0615(16) Uani 1 1 d .
H33 H 0.4200 0.3116 0.5574 0.074 Uiso 1 1 calc R
C34 C 0.3496(2) 0.2101(2) 0.6019(2) 0.0410(12) Uani 1 1 d .
C35 C 0.2915(2) 0.2095(3) 0.5995(3) 0.0553(15) Uani 1 1 d .
H35 H 0.2773 0.2241 0.6333 0.066 Uiso 1 1 calc R
C36 C 0.2547(3) 0.1870(3) 0.5471(3) 0.0669(18) Uani 1 1 d .
H36 H 0.2157 0.1868 0.5458 0.080 Uiso 1 1 calc R
C37 C 0.2746(3) 0.1650(3) 0.4970(3) 0.0696(19) Uani 1 1 d .
H37 H 0.2494 0.1499 0.4619 0.083 Uiso 1 1 calc R
C38 C 0.3331(3) 0.1656(3) 0.4989(3) 0.0686(19) Uani 1 1 d .
H38 H 0.3470 0.1511 0.4648 0.082 Uiso 1 1 calc R
C39 C 0.3705(3) 0.1876(3) 0.5513(3) 0.0508(14) Uani 1 1 d .
H39 H 0.4095 0.1873 0.5528 0.061 Uiso 1 1 calc R
C40 C 0.6227(2) 0.2456(2) 0.6321(2) 0.0416(12) Uani 1 1 d .
C41 C 0.5894(3) 0.2684(3) 0.5776(3) 0.0534(15) Uani 1 1 d .
H41 H 0.5498 0.2654 0.5702 0.064 Uiso 1 1 calc R
C42 C 0.6153(4) 0.2961(4) 0.5337(3) 0.076(2) Uani 1 1 d .
H42 H 0.5928 0.3125 0.4976 0.091 Uiso 1 1 calc R
C43 C 0.6732(4) 0.2996(4) 0.5428(4) 0.079(2) Uani 1 1 d .
H43 H 0.6900 0.3174 0.5126 0.095 Uiso 1 1 calc R
C44 C 0.7065(3) 0.2767(3) 0.5966(4) 0.075(2) Uani 1 1 d .
H44 H 0.7460 0.2796 0.6034 0.090 Uiso 1 1 calc R
C45 C 0.6817(3) 0.2491(3) 0.6411(3) 0.0578(15) Uani 1 1 d .
H45 H 0.7046 0.2329 0.6772 0.069 Uiso 1 1 calc R
C46 C 0.6182(2) 0.1383(2) 0.6960(3) 0.0416(12) Uani 1 1 d .
C47 C 0.6455(3) 0.1113(3) 0.7512(3) 0.0640(18) Uani 1 1 d .
H47 H 0.6501 0.1308 0.7898 0.077 Uiso 1 1 calc R
C48 C 0.6661(4) 0.0555(3) 0.7494(4) 0.083(2) Uani 1 1 d .
H48 H 0.6845 0.0375 0.7867 0.100 Uiso 1 1 calc R
C49 C 0.6596(4) 0.0263(3) 0.6933(4) 0.080(2) Uani 1 1 d .
H49 H 0.6739 -0.0113 0.6926 0.096 Uiso 1 1 calc R
C50 C 0.6322(3) 0.0521(3) 0.6379(4) 0.0639(17) Uani 1 1 d .
H50 H 0.6278 0.0321 0.5997 0.077 Uiso 1 1 calc R
C51 C 0.6113(3) 0.1075(3) 0.6392(3) 0.0529(14) Uani 1 1 d .
H51 H 0.5922 0.1248 0.6017 0.063 Uiso 1 1 calc R
C52 C 0.2304(7) 0.0941(10) 0.8678(11) 0.274(11) Uani 1 1 d DU
H52A H 0.2291 0.0527 0.8617 0.328 Uiso 1 1 calc R
H52B H 0.2618 0.1038 0.9019 0.328 Uiso 1 1 calc R
H52C H 0.2352 0.1129 0.8296 0.328 Uiso 1 1 calc R
C53 C 0.1764(5) 0.1140(5) 0.8838(6) 0.127(4) Uani 1 1 d D
C54 C 0.1504(8) 0.1671(7) 0.8481(9) 0.217(8) Uani 1 1 d DU
H54A H 0.1115 0.1590 0.8279 0.260 Uiso 1 1 calc R
H54B H 0.1716 0.1771 0.8165 0.260 Uiso 1 1 calc R
H54C H 0.1515 0.1990 0.8771 0.260 Uiso 1 1 calc R
C55 C -0.0146(9) 0.2715(8) 0.6466(13) 0.252(11) Uani 1 1 d DU
H55A H -0.0083 0.2708 0.6921 0.303 Uiso 1 1 calc R
H55B H -0.0548 0.2744 0.6290 0.303 Uiso 1 1 calc R
H55C H 0.0046 0.3045 0.6335 0.303 Uiso 1 1 calc R
C56 C 0.0083(7) 0.2163(8) 0.6234(9) 0.200(10) Uani 1 1 d D
C57 C 0.0375(10) 0.2234(9) 0.5686(10) 0.241(10) Uani 1 1 d DU
H57A H 0.0284 0.1909 0.5404 0.290 Uiso 1 1 calc R
H57B H 0.0781 0.2252 0.5843 0.290 Uiso 1 1 calc R
H57C H 0.0247 0.2587 0.5463 0.290 Uiso 1 1 calc R

loop_
_atom_site_aniso_label
_atom_site_aniso_U_11
_atom_site_aniso_U_22
_atom_site_aniso_U_33
_atom_site_aniso_U_23
_atom_site_aniso_U_13
_atom_site_aniso_U_12
Pt1 0.03272(12) 0.02703(12) 0.03290(12) -0.00031(7) 0.00387(8) -0.00067(7)
Cu1 0.0752(7) 0.0314(5) 0.0537(6) 0.000 0.0275(5) 0.000
Cu2 0.0572(6) 0.0334(5) 0.0413(5) 0.000 0.0015(4) 0.000
P1 0.0353(7) 0.0337(6) 0.0346(6) 0.0005(5) 0.0030(5) 0.0007(5)
P2 0.0342(7) 0.0359(7) 0.0353(6) -0.0005(5) 0.0058(5) -0.0008(5)
P3 0.0619(13) 0.138(2) 0.0895(17) -0.0071(16) 0.0074(12) -0.0018(14)
F1 0.154(3) 0.226(4) 0.176(3) -0.028(3) 0.037(3) -0.014(3)
F2 0.154(3) 0.226(4) 0.176(3) -0.028(3) 0.037(3) -0.014(3)
F3 0.154(3) 0.226(4) 0.176(3) -0.028(3) 0.037(3) -0.014(3)
F4 0.154(3) 0.226(4) 0.176(3) -0.028(3) 0.037(3) -0.014(3)
F5 0.154(3) 0.226(4) 0.176(3) -0.028(3) 0.037(3) -0.014(3)
F6 0.154(3) 0.226(4) 0.176(3) -0.028(3) 0.037(3) -0.014(3)
O1 0.078(3) 0.050(3) 0.074(3) 0.023(2) 0.015(3) 0.005(2)
O2 0.086(3) 0.049(3) 0.090(3) 0.019(2) 0.032(3) -0.015(2)
O3 0.056(3) 0.057(3) 0.127(4) 0.019(3) 0.014(3) -0.009(2)
O4 0.081(4) 0.073(4) 0.161(6) -0.062(4) 0.043(4) 0.000(3)
O5 0.101(4) 0.073(4) 0.098(4) -0.049(3) 0.019(3) -0.023(3)
O6 0.059(3) 0.074(4) 0.141(5) -0.031(3) -0.013(3) -0.012(3)
O7 0.185(11) 0.193(11) 0.261(14) 0.042(10) 0.083(10) -0.054(9)
O8 0.48(3) 0.201(16) 0.42(3) -0.057(18) 0.24(3) -0.082(18)
N1 0.074(6) 0.018(4) 0.047(5) 0.006(4) 0.025(5) 0.006(4)
N2 0.089(7) 0.024(4) 0.041(5) -0.004(4) -0.003(6) 0.010(4)
C1 0.049(3) 0.029(3) 0.037(3) 0.001(2) 0.002(2) 0.000(2)
C2 0.050(3) 0.040(3) 0.040(3) 0.003(2) 0.011(2) 0.001(2)
C3 0.058(3) 0.032(3) 0.041(3) 0.001(2) 0.013(3) -0.006(2)
C4 0.056(4) 0.044(3) 0.044(3) 0.001(2) 0.011(3) -0.005(3)
C5 0.070(4) 0.038(3) 0.045(3) 0.008(2) 0.018(3) 0.003(3)
C6 0.065(4) 0.042(3) 0.058(4) 0.010(3) 0.020(3) -0.011(3)
C7 0.056(4) 0.050(4) 0.063(4) 0.005(3) 0.014(3) -0.009(3)
C8 0.059(4) 0.039(3) 0.058(4) 0.009(3) 0.007(3) -0.003(3)
C9 0.089(6) 0.058(4) 0.066(4) 0.014(3) 0.015(4) 0.016(4)
C10 0.156(10) 0.068(6) 0.141(9) 0.004(6) 0.025(8) -0.049(6)
C11 0.055(5) 0.068(5) 0.160(9) 0.012(5) -0.003(5) -0.010(4)
C12 0.033(3) 0.031(3) 0.041(3) 0.003(2) 0.002(2) 0.003(2)
C13 0.042(3) 0.038(3) 0.042(3) -0.001(2) 0.006(2) -0.001(2)
C14 0.055(3) 0.032(3) 0.041(3) -0.002(2) 0.004(2) -0.003(2)
C15 0.045(3) 0.045(3) 0.065(4) -0.011(3) 0.008(3) -0.006(3)
C16 0.069(4) 0.045(4) 0.076(4) -0.020(3) 0.026(4) -0.004(3)
C17 0.070(4) 0.047(3) 0.058(4) -0.022(3) 0.007(3) -0.013(3)
C18 0.050(4) 0.048(4) 0.066(4) -0.010(3) -0.003(3) -0.010(3)
C19 0.047(3) 0.039(3) 0.060(4) -0.006(3) 0.005(3) 0.002(2)
C20 0.084(6) 0.102(7) 0.135(8) -0.025(6) 0.038(6) 0.022(5)
C21 0.163(11) 0.060(6) 0.171(11) -0.030(6) 0.036(9) -0.045(6)
C22 0.060(5) 0.085(6) 0.133(8) 0.007(5) -0.002(5) 0.003(4)
C23 0.178(14) 0.046(6) 0.058(6) 0.000 0.068(8) 0.000
C24 0.105(10) 0.155(11) 0.085(9) -0.018(8) 0.030(8) -0.026(8)
C25 0.139(8) 0.055(6) 0.062(5) 0.000 0.020(6) 0.000
C26 0.074(11) 0.161(19) 0.079(11) 0.024(12) 0.034(9) 0.010(12)
C27 0.042(3) 0.045(3) 0.037(3) 0.003(2) 0.009(2) 0.008(2)
C28 0.039(3) 0.041(3) 0.044(3) 0.004(2) -0.008(2) -0.001(2)
C29 0.075(4) 0.045(4) 0.067(4) 0.005(3) 0.009(3) 0.017(3)
C30 0.095(6) 0.049(4) 0.106(7) 0.008(4) 0.007(5) 0.024(4)
C31 0.074(5) 0.048(4) 0.109(7) 0.028(4) -0.032(5) -0.007(4)
C32 0.077(5) 0.072(5) 0.066(4) 0.033(4) -0.009(4) -0.012(4)
C33 0.070(4) 0.059(4) 0.053(4) 0.013(3) 0.008(3) 0.007(3)
C34 0.043(3) 0.036(3) 0.041(3) 0.003(2) 0.000(2) -0.003(2)
C35 0.040(3) 0.071(4) 0.052(3) -0.001(3) 0.005(3) -0.007(3)
C36 0.045(4) 0.077(5) 0.070(4) 0.000(4) -0.005(3) -0.010(3)
C37 0.070(5) 0.066(4) 0.058(4) -0.007(3) -0.019(3) -0.013(3)
C38 0.071(5) 0.073(5) 0.052(4) -0.016(3) -0.008(3) 0.008(4)
C39 0.049(3) 0.055(3) 0.044(3) -0.008(3) 0.001(3) 0.005(3)
C40 0.048(3) 0.038(3) 0.039(3) -0.001(2) 0.010(2) -0.002(2)
C41 0.062(4) 0.061(4) 0.038(3) 0.004(3) 0.013(3) 0.006(3)
C42 0.102(6) 0.077(5) 0.050(4) 0.020(4) 0.019(4) 0.011(4)
C43 0.094(6) 0.082(5) 0.071(5) 0.014(4) 0.037(4) -0.024(4)
C44 0.061(4) 0.094(6) 0.073(5) 0.000(4) 0.026(4) -0.024(4)
C45 0.049(4) 0.073(4) 0.053(4) 0.008(3) 0.016(3) -0.007(3)
C46 0.031(3) 0.038(3) 0.057(3) 0.003(2) 0.015(2) 0.001(2)
C47 0.084(5) 0.055(4) 0.052(4) 0.007(3) 0.014(3) 0.021(3)
C48 0.112(7) 0.066(5) 0.073(5) 0.020(4) 0.025(5) 0.042(4)
C49 0.092(6) 0.046(4) 0.111(6) 0.003(4) 0.038(5) 0.024(4)
C50 0.065(4) 0.050(4) 0.077(5) -0.014(3) 0.018(4) 0.005(3)
C51 0.050(3) 0.052(4) 0.055(3) -0.007(3) 0.007(3) 0.006(3)
C52 0.191(15) 0.286(19) 0.37(2) 0.013(16) 0.119(15) 0.023(14)
C53 0.118(9) 0.123(10) 0.144(10) -0.019(8) 0.038(8) -0.049(8)
C54 0.200(14) 0.199(14) 0.232(15) 0.046(13) 0.001(12) -0.017(12)
C55 0.203(16) 0.207(17) 0.328(19) -0.057(14) 0.014(14) 0.028(12)
C56 0.118(12) 0.24(2) 0.23(2) -0.103(19) -0.006(13) -0.049(14)
C57 0.199(16) 0.301(19) 0.216(16) -0.025(14) 0.026(14) -0.053(14)

loop_
_atom_type_symbol
_atom_type_description
_atom_type_scat_dispersion_real
_atom_type_scat_dispersion_imag
_atom_type_scat_source
C C 0.0033 0.0016 'International Tables Vol C Tables 4.2.6.8 and 6.1.1.4'
H H 0.0000 0.0000 'International Tables Vol C Tables 4.2.6.8 and 6.1.1.4'
N N 0.0061 0.0033 'International Tables Vol C Tables 4.2.6.8 and 6.1.1.4'
O O 0.0106 0.0060 'International Tables Vol C Tables 4.2.6.8 and 6.1.1.4'
Pt Pt -1.7033 8.3905 'International Tables Vol C Tables 4.2.6.8 and 6.1.1.4'
Cu Cu 0.3201 1.2651 'International Tables Vol C Tables 4.2.6.8 and 6.1.1.4'
P P 0.1023 0.0942 'International Tables Vol C Tables 4.2.6.8 and 6.1.1.4'
F F 0.0171 0.0103 'International Tables Vol C Tables 4.2.6.8 and 6.1.1.4'

loop_
_geom_angle_atom_site_label_1
_geom_angle_atom_site_label_2
_geom_angle_atom_site_label_3
_geom_angle
_geom_angle_site_symmetry_1
_geom_angle_site_symmetry_3
C12 Pt1 C1 174.4(2) . .
C12 Pt1 P2 93.50(14) . .
C1 Pt1 P2 84.20(16) . .
C12 Pt1 P1 90.17(14) . .
C1 Pt1 P1 92.01(16) . .
P2 Pt1 P1 176.03(5) . .
C12 Pt1 Pt1 93.96(14) . 2_656
C1 Pt1 Pt1 91.14(14) . 2_656
P2 Pt1 Pt1 89.68(3) . 2_656
P1 Pt1 Pt1 91.59(3) . 2_656
N1 Cu1 N1 38.2(5) 2_656 .
N1 Cu1 C1 127.4(3) 2_656 .
N1 Cu1 C1 124.6(3) . .
N1 Cu1 C1 124.6(3) 2_656 2_656
N1 Cu1 C1 127.4(3) . 2_656
C1 Cu1 C1 103.0(3) . 2_656
N1 Cu1 C2 97.1(3) 2_656 2_656
N1 Cu1 C2 93.4(3) . 2_656
C1 Cu1 C2 135.0(2) . 2_656
C1 Cu1 C2 34.2(2) 2_656 2_656
N1 Cu1 C2 93.4(3) 2_656 .
N1 Cu1 C2 97.1(3) . .
C1 Cu1 C2 34.2(2) . .
C1 Cu1 C2 135.0(2) 2_656 .
C2 Cu1 C2 168.9(3) 2_656 .
N2 Cu2 N2 35.1(6) 2_656 .
N2 Cu2 C12 125.8(3) 2_656 2_656
N2 Cu2 C12 123.3(3) . 2_656
N2 Cu2 C12 123.3(3) 2_656 .
N2 Cu2 C12 125.8(3) . .
C12 Cu2 C12 107.0(3) 2_656 .
N2 Cu2 C13 90.7(3) 2_656 .
N2 Cu2 C13 95.9(3) . .
C12 Cu2 C13 139.8(2) 2_656 .
C12 Cu2 C13 33.29(19) . .
N2 Cu2 C13 95.9(3) 2_656 2_656
N2 Cu2 C13 90.7(3) . 2_656
C12 Cu2 C13 33.29(19) 2_656 2_656
C12 Cu2 C13 139.8(2) . 2_656
C13 Cu2 C13 173.1(3) . 2_656
C34 P1 C28 99.4(2) . .
C34 P1 C27 107.3(3) . .
C28 P1 C27 104.0(3) . .
C34 P1 Pt1 117.15(18) . .
C28 P1 Pt1 113.50(18) . .
C27 P1 Pt1 113.82(18) . .
C46 P2 C40 102.6(2) . .
C46 P2 C27 107.2(3) . 2_656
C40 P2 C27 101.1(2) . 2_656
C46 P2 Pt1 120.08(17) . .
C40 P2 Pt1 113.10(19) . .
C27 P2 Pt1 110.89(18) 2_656 .
F4 P3 F2 95.1(5) . .
F4 P3 F5 93.8(5) . .
F2 P3 F5 169.7(6) . .
F4 P3 F3 93.4(5) . .
F2 P3 F3 92.6(5) . .
F5 P3 F3 91.9(5) . .
F4 P3 F6 89.8(5) . .
F2 P3 F6 87.3(5) . .
F5 P3 F6 87.7(5) . .
F3 P3 F6 176.8(6) . .
F4 P3 F1 175.1(5) . .
F2 P3 F1 89.6(5) . .
F5 P3 F1 81.6(5) . .
F3 P3 F1 85.0(5) . .
F6 P3 F1 91.9(5) . .
C5 O1 C9 118.6(5) . .
C6 O2 C10 114.4(6) . .
C7 O3 C11 117.9(5) . .
C16 O4 C20 119.5(6) . .
C17 O5 C21 117.5(7) . .
C18 O6 C22 120.6(6) . .
C23 N1 N1 57.7(5) . 2_656
C23 N1 C24 47.7(7) . 2_656
N1 N1 C24 104.7(7) 2_656 2_656
C23 N1 Cu1 128.6(7) . .
N1 N1 Cu1 70.9(3) 2_656 .
C24 N1 Cu1 171.1(8) 2_656 .
N2 N2 C25 61.9(5) 2_656 .
N2 N2 C26 106.5(6) 2_656 2_656
C25 N2 C26 45.4(6) . 2_656
N2 N2 Cu2 72.5(3) 2_656 .
C25 N2 Cu2 134.3(7) . .
C26 N2 Cu2 171.7(7) 2_656 .
C2 C1 Pt1 165.2(5) . .
C2 C1 Cu1 73.5(3) . .
Pt1 C1 Cu1 121.2(3) . .
C1 C2 C3 169.3(6) . .
C1 C2 Cu1 72.3(3) . .
C3 C2 Cu1 118.1(4) . .
C8 C3 C4 120.6(5) . .
C8 C3 C2 119.2(5) . .
C4 C3 C2 120.3(5) . .
C3 C4 C5 119.1(6) . .
C3 C4 H4 120.5 . .
C5 C4 H4 120.5 . .
O1 C5 C6 116.1(5) . .
O1 C5 C4 123.7(6) . .
C6 C5 C4 120.2(5) . .
O2 C6 C7 119.9(6) . .
O2 C6 C5 119.7(6) . .
C7 C6 C5 120.3(5) . .
O3 C7 C6 115.9(5) . .
O3 C7 C8 124.1(6) . .
C6 C7 C8 120.0(6) . .
C3 C8 C7 119.8(6) . .
C3 C8 H8 120.1 . .
C7 C8 H8 120.1 . .
O1 C9 H9A 109.5 . .
O1 C9 H9B 109.5 . .
H9A C9 H9B 109.5 . .
O1 C9 H9C 109.5 . .
H9A C9 H9C 109.5 . .
H9B C9 H9C 109.5 . .
O2 C10 H10A 109.5 . .
O2 C10 H10B 109.5 . .
H10A C10 H10B 109.5 . .
O2 C10 H10C 109.5 . .
H10A C10 H10C 109.5 . .
H10B C10 H10C 109.5 . .
O3 C11 H11A 109.5 . .
O3 C11 H11B 109.5 . .
H11A C11 H11B 109.5 . .
O3 C11 H11C 109.5 . .
H11A C11 H11C 109.5 . .
H11B C11 H11C 109.5 . .
C13 C12 Pt1 166.6(4) . .
C13 C12 Cu2 74.0(3) . .
Pt1 C12 Cu2 118.5(2) . .
C12 C13 C14 166.4(5) . .
C12 C13 Cu2 72.7(3) . .
C14 C13 Cu2 120.7(4) . .
C19 C14 C15 120.1(5) . .
C19 C14 C13 119.8(5) . .
C15 C14 C13 120.1(5) . .
C14 C15 C16 119.5(6) . .
C14 C15 H15 120.2 . .
C16 C15 H15 120.2 . .
O4 C16 C17 114.9(6) . .
O4 C16 C15 124.8(6) . .
C17 C16 C15 120.3(6) . .
O5 C17 C16 119.0(6) . .
O5 C17 C18 121.1(6) . .
C16 C17 C18 119.8(5) . .
O6 C18 C17 115.4(5) . .
O6 C18 C19 124.9(6) . .
C17 C18 C19 119.6(6) . .
C14 C19 C18 120.5(5) . .
C14 C19 H19 119.8 . .
C18 C19 H19 119.8 . .
O4 C20 H20A 109.5 . .
O4 C20 H20B 109.5 . .
H20A C20 H20B 109.5 . .
O4 C20 H20C 109.5 . .
H20A C20 H20C 109.5 . .
H20B C20 H20C 109.5 . .
O5 C21 H21A 109.5 . .
O5 C21 H21B 109.5 . .
H21A C21 H21B 109.5 . .
O5 C21 H21C 109.5 . .
H21A C21 H21C 109.5 . .
H21B C21 H21C 109.5 . .
O6 C22 H22A 109.5 . .
O6 C22 H22B 109.5 . .
H22A C22 H22B 109.5 . .
O6 C22 H22C 109.5 . .
H22A C22 H22C 109.5 . .
H22B C22 H22C 109.5 . .
N1 C23 N1 64.6(9) . 2_656
N1 C23 C24 90.3(11) . 2_656
N1 C23 C24 152.9(12) 2_656 2_656
N1 C23 C24 152.9(12) . .
N1 C23 C24 90.3(11) 2_656 .
C24 C23 C24 116(2) 2_656 .
C23 C24 H24A 109.5 . .
N1 C24 H24A 151.5 2_656 .
C23 C24 H24B 109.5 . .
N1 C24 H24B 86.0 2_656 .
H24A C24 H24B 109.5 . .
C23 C24 H24C 109.5 . .
N1 C24 H24C 86.3 2_656 .
H24A C24 H24C 109.5 . .
H24B C24 H24C 109.5 . .
N2 C25 N2 56.2(10) 2_656 .
N2 C25 C26 92.5(10) 2_656 .
N2 C25 C26 146.9(12) . .
N2 C25 C26 146.9(12) 2_656 2_656
N2 C25 C26 92.5(10) . 2_656
C26 C25 C26 120(2) . 2_656
C25 C26 H26A 109.5 . .
N2 C26 H26A 147.2 2_656 .
C25 C26 H26B 109.5 . .
N2 C26 H26B 98.1 2_656 .
H26A C26 H26B 109.5 . .
C25 C26 H26C 109.5 . .
N2 C26 H26C 76.2 2_656 .
H26A C26 H26C 109.5 . .
H26B C26 H26C 109.5 . .
P1 C27 P2 120.4(3) . 2_656
P1 C27 H27A 107.2 . .
P2 C27 H27A 107.2 2_656 .
P1 C27 H27B 107.2 . .
P2 C27 H27B 107.2 2_656 .
H27A C27 H27B 106.9 . .
C29 C28 C33 118.9(6) . .
C29 C28 P1 124.9(5) . .
C33 C28 P1 116.2(5) . .
C28 C29 C30 120.5(7) . .
C28 C29 H29 119.8 . .
C30 C29 H29 119.8 . .
C31 C30 C29 119.1(8) . .
C31 C30 H30 120.5 . .
C29 C30 H30 120.5 . .
C32 C31 C30 121.6(7) . .
C32 C31 H31 119.2 . .
C30 C31 H31 119.2 . .
C31 C32 C33 120.4(7) . .
C31 C32 H32 119.8 . .
C33 C32 H32 119.8 . .
C28 C33 C32 119.4(7) . .
C28 C33 H33 120.3 . .
C32 C33 H33 120.3 . .
C35 C34 C39 119.5(5) . .
C35 C34 P1 121.3(4) . .
C39 C34 P1 118.3(4) . .
C36 C35 C34 120.0(6) . .
C36 C35 H35 120.0 . .
C34 C35 H35 120.0 . .
C37 C36 C35 121.1(6) . .
C37 C36 H36 119.5 . .
C35 C36 H36 119.5 . .
C36 C37 C38 119.4(6) . .
C36 C37 H37 120.3 . .
C38 C37 H37 120.3 . .
C39 C38 C37 120.1(6) . .
C39 C38 H38 119.9 . .
C37 C38 H38 119.9 . .
C38 C39 C34 119.9(6) . .
C38 C39 H39 120.0 . .
C34 C39 H39 120.0 . .
C41 C40 C45 119.2(5) . .
C41 C40 P2 121.6(5) . .
C45 C40 P2 119.2(4) . .
C40 C41 C42 119.5(7) . .
C40 C41 H41 120.3 . .
C42 C41 H41 120.3 . .
C43 C42 C41 121.2(7) . .
C43 C42 H42 119.4 . .
C41 C42 H42 119.4 . .
C42 C43 C44 119.5(6) . .
C42 C43 H43 120.2 . .
C44 C43 H43 120.2 . .
C43 C44 C45 120.4(7) . .
C43 C44 H44 119.8 . .
C45 C44 H44 119.8 . .
C44 C45 C40 120.2(7) . .
C44 C45 H45 119.9 . .
C40 C45 H45 119.9 . .
C47 C46 C51 118.5(5) . .
C47 C46 P2 123.3(5) . .
C51 C46 P2 118.2(4) . .
C48 C47 C46 120.1(6) . .
C48 C47 H47 120.0 . .
C46 C47 H47 120.0 . .
C49 C48 C47 120.7(7) . .
C49 C48 H48 119.7 . .
C47 C48 H48 119.7 . .
C48 C49 C50 120.3(6) . .
C48 C49 H49 119.9 . .
C50 C49 H49 119.9 . .
C49 C50 C51 119.6(7) . .
C49 C50 H50 120.2 . .
C51 C50 H50 120.2 . .
C50 C51 C46 120.9(6) . .
C50 C51 H51 119.6 . .
C46 C51 H51 119.6 . .
C53 C52 H52A 109.5 . .
C53 C52 H52B 109.5 . .
H52A C52 H52B 109.5 . .
C53 C52 H52C 109.5 . .
H52A C52 H52C 109.5 . .
H52B C52 H52C 109.5 . .
O7 C53 C52 120.1(16) . .
O7 C53 C54 124.6(14) . .
C52 C53 C54 114.7(14) . .
C53 C54 H54A 109.5 . .
C53 C54 H54B 109.5 . .
H54A C54 H54B 109.5 . .
C53 C54 H54C 109.5 . .
H54A C54 H54C 109.5 . .
H54B C54 H54C 109.5 . .
C56 C55 H55A 109.5 . .
C56 C55 H55B 109.5 . .
H55A C55 H55B 109.5 . .
C56 C55 H55C 109.5 . .
H55A C55 H55C 109.5 . .
H55B C55 H55C 109.5 . .
O8 C56 C57 124.7(19) . .
O8 C56 C55 120(2) . .
C57 C56 C55 115.6(19) . .
C56 C57 H57A 109.5 . .
C56 C57 H57B 109.5 . .
H57A C57 H57B 109.5 . .
C56 C57 H57C 109.5 . .
H57A C57 H57C 109.5 . .
H57B C57 H57C 109.5 . .

loop_
_geom_bond_atom_site_label_1
_geom_bond_atom_site_label_2
_geom_bond_distance
_geom_bond_site_symmetry_2
Pt1 C12 2.009(5) .
Pt1 C1 2.012(5) .
Pt1 P2 2.3043(13) .
Pt1 P1 2.3167(13) .
Pt1 Pt1 3.0116(5) 2_656
Cu1 N1 2.077(8) 2_656
Cu1 N1 2.077(8) .
Cu1 C1 2.087(5) .
Cu1 C1 2.087(5) 2_656
Cu1 C2 2.100(5) 2_656
Cu1 C2 2.100(5) .
Cu2 N2 2.060(8) 2_656
Cu2 N2 2.060(8) .
Cu2 C12 2.121(5) 2_656
Cu2 C12 2.121(5) .
Cu2 C13 2.136(5) .
Cu2 C13 2.136(5) 2_656
P1 C34 1.825(5) .
P1 C28 1.828(5) .
P1 C27 1.839(5) .
P2 C46 1.810(5) .
P2 C40 1.829(5) .
P2 C27 1.843(5) 2_656
P3 F4 1.471(10) .
P3 F2 1.508(10) .
P3 F5 1.549(9) .
P3 F3 1.557(10) .
P3 F6 1.559(9) .
P3 F1 1.626(10) .
O1 C5 1.362(7) .
O1 C9 1.403(9) .
O2 C6 1.382(7) .
O2 C10 1.402(11) .
O3 C7 1.366(8) .
O3 C11 1.418(9) .
O4 C16 1.356(8) .
O4 C20 1.391(10) .
O5 C17 1.375(7) .
O5 C21 1.386(11) .
O6 C18 1.351(8) .
O6 C22 1.371(9) .
O7 C53 1.167(13) .
O8 C56 1.212(10) .
N1 C23 1.272(12) .
N1 N1 1.36(2) 2_656
N1 C24 1.90(2) 2_656
N2 N2 1.24(2) 2_656
N2 C25 1.318(13) .
N2 C26 1.96(2) 2_656
C1 C2 1.230(7) .
C2 C3 1.451(7) .
C3 C8 1.381(8) .
C3 C4 1.397(8) .
C4 C5 1.398(8) .
C4 H4 0.9300 .
C5 C6 1.384(9) .
C6 C7 1.382(9) .
C7 C8 1.394(8) .
C8 H8 0.9300 .
C9 H9A 0.9600 .
C9 H9B 0.9600 .
C9 H9C 0.9600 .
C10 H10A 0.9600 .
C10 H10B 0.9600 .
C10 H10C 0.9600 .
C11 H11A 0.9600 .
C11 H11B 0.9600 .
C11 H11C 0.9600 .
C12 C13 1.220(7) .
C13 C14 1.458(7) .
C14 C19 1.378(8) .
C14 C15 1.386(8) .
C15 C16 1.398(8) .
C15 H15 0.9300 .
C16 C17 1.386(9) .
C17 C18 1.389(9) .
C18 C19 1.395(8) .
C19 H19 0.9300 .
C20 H20A 0.9600 .
C20 H20B 0.9600 .
C20 H20C 0.9600 .
C21 H21A 0.9600 .
C21 H21B 0.9600 .
C21 H21C 0.9600 .
C22 H22A 0.9600 .
C22 H22B 0.9600 .
C22 H22C 0.9600 .
C23 N1 1.272(12) 2_656
C23 C24 1.41(2) 2_656
C23 C24 1.41(2) .
C24 N1 1.90(2) 2_656
C24 H24A 0.9600 .
C24 H24B 0.9600 .
C24 H24C 0.9600 .
C25 N2 1.318(13) 2_656
C25 C26 1.400(19) .
C25 C26 1.400(19) 2_656
C26 N2 1.96(2) 2_656
C26 H26A 0.9600 .
C26 H26B 0.9600 .
C26 H26C 0.9600 .
C27 P2 1.843(5) 2_656
C27 H27A 0.9700 .
C27 H27B 0.9700 .
C28 C29 1.380(8) .
C28 C33 1.393(8) .
C29 C30 1.401(10) .
C29 H29 0.9300 .
C30 C31 1.364(12) .
C30 H30 0.9300 .
C31 C32 1.338(12) .
C31 H31 0.9300 .
C32 C33 1.402(9) .
C32 H32 0.9300 .
C33 H33 0.9300 .
C34 C35 1.383(8) .
C34 C39 1.393(8) .
C35 C36 1.379(9) .
C35 H35 0.9300 .
C36 C37 1.368(10) .
C36 H36 0.9300 .
C37 C38 1.393(10) .
C37 H37 0.9300 .
C38 C39 1.381(8) .
C38 H38 0.9300 .
C39 H39 0.9300 .
C40 C41 1.377(8) .
C40 C45 1.387(8) .
C41 C42 1.392(9) .
C41 H41 0.9300 .
C42 C43 1.362(11) .
C42 H42 0.9300 .
C43 C44 1.367(11) .
C43 H43 0.9300 .
C44 C45 1.386(9) .
C44 H44 0.9300 .
C45 H45 0.9300 .
C46 C47 1.379(8) .
C46 C51 1.394(8) .
C47 C48 1.378(9) .
C47 H47 0.9300 .
C48 C49 1.363(11) .
C48 H48 0.9300 .
C49 C50 1.370(11) .
C49 H49 0.9300 .
C50 C51 1.373(9) .
C50 H50 0.9300 .
C51 H51 0.9300 .
C52 C53 1.480(9) .
C52 H52A 0.9600 .
C52 H52B 0.9600 .
C52 H52C 0.9600 .
C53 C54 1.507(9) .
C54 H54A 0.9600 .
C54 H54B 0.9600 .
C54 H54C 0.9600 .
C55 C56 1.510(10) .
C55 H55A 0.9600 .
C55 H55B 0.9600 .
C55 H55C 0.9600 .
C56 C57 1.504(10) .
C57 H57A 0.9600 .
C57 H57B 0.9600 .
C57 H57C 0.9600 .
